data_7058903
loop_
_publ_author_name
'Arp, Fabian Felix'
'Ahn, Shin Hye'
'Bhuvanesh, Nattamai'
'Bluemel, Janet'

_publ_section_title
;
 Selective Synthesis and Stabilization of Peroxides via Phosphine Oxides
;
_journal_name_full 'New Journal of Chemistry'
_journal_paper_doi 10.1039/C9NJ04858H
_journal_year 2019
_chemical_formula_moiety 'C26 H24 O2 P2, C8 H18 O6'
_chemical_formula_sum 'C34 H42 O8 P2'
_chemical_formula_weight 640.61
_space_group_crystal_system triclinic
_space_group_IT_number 2
_space_group_name_Hall '-P 1'
_space_group_name_H-M_alt 'P -1'
_symmetry_space_group_name_Hall '-P 1'
_symmetry_space_group_name_H-M 'P -1'
_atom_sites_solution_hydrogens mixed
_audit_creation_date 2016-01-15
_audit_creation_method
;
Olex2 1.2-beta
(compiled 2015.11.10 svn.r3248 for OlexSys, GUI svn.r5133)
;
_audit_update_record
;
2019-10-14 deposited with the CCDC.    2019-10-22 downloaded from the CCDC.
;
_cell_angle_alpha 85.762(2)
_cell_angle_beta 81.565(2)
_cell_angle_gamma 67.8510(10)
_cell_formula_units_Z 1
_cell_length_a 8.6352(2)
_cell_length_b 9.0229(2)
_cell_length_c 11.5477(3)
_cell_measurement_reflns_used 8640
_cell_measurement_temperature 100.01
_cell_measurement_theta_max 70.155
_cell_measurement_theta_min 3.870
_cell_volume 824.16(3)
_computing_cell_refinement 'SAINT v8.34A (Bruker, 2013)'
_computing_data_collection 'APEX 3 (Bruker-AXS, Madison WI)'
_computing_data_reduction 'SAINT v8.34A (Bruker, 2013)'
_computing_molecular_graphics 'Olex2 (Dolomanov et al., 2009)'
_computing_publication_material 'Olex2 (Dolomanov et al., 2009)'
_computing_structure_refinement 'XL (Sheldrick, 2008)'
_computing_structure_solution 'ShelXT (Sheldrick, 2015)'
_diffrn_ambient_temperature 100.01
_diffrn_measured_fraction_theta_full 0.994
_diffrn_measured_fraction_theta_max 0.992
_diffrn_measurement_device_type 'Bruker APEX-II CCD'
_diffrn_measurement_method '\f and \w scans'
_diffrn_radiation_type CuK\a
_diffrn_radiation_wavelength 1.54178
_diffrn_reflns_av_R_equivalents 0.0686
_diffrn_reflns_av_unetI/netI 0.0409
_diffrn_reflns_Laue_measured_fraction_full 0.994
_diffrn_reflns_Laue_measured_fraction_max 0.992
_diffrn_reflns_limit_h_max 10
_diffrn_reflns_limit_h_min -9
_diffrn_reflns_limit_k_max 11
_diffrn_reflns_limit_k_min -11
_diffrn_reflns_limit_l_max 14
_diffrn_reflns_limit_l_min -14
_diffrn_reflns_number 19043
_diffrn_reflns_point_group_measured_fraction_full 0.994
_diffrn_reflns_point_group_measured_fraction_max 0.992
_diffrn_reflns_theta_full 67.679
_diffrn_reflns_theta_max 70.148
_diffrn_reflns_theta_min 3.870
_diffrn_standards_number 0
_exptl_absorpt_coefficient_mu 1.611
_exptl_absorpt_correction_T_max 0.7533
_exptl_absorpt_correction_T_min 0.6466
_exptl_absorpt_correction_type multi-scan
_exptl_absorpt_process_details
;
SADABS-2014/3 (Bruker,2014/3) was used for absorption correction.
wR2(int) was 0.1064 before and 0.0669 after correction.
The Ratio of minimum to maximum transmission is 0.8584.
The \l/2 correction factor is Not present.
;
_exptl_crystal_colour colourless
_exptl_crystal_colour_primary colourless
_exptl_crystal_density_diffrn 1.291
_exptl_crystal_description block
_exptl_crystal_F_000 340
_exptl_crystal_size_max 0.249
_exptl_crystal_size_mid 0.1
_exptl_crystal_size_min 0.045
_refine_diff_density_max 0.391
_refine_diff_density_min -0.287
_refine_diff_density_rms 0.060
_refine_ls_extinction_method none
_refine_ls_goodness_of_fit_ref 1.101
_refine_ls_hydrogen_treatment constr
_refine_ls_matrix_type full
_refine_ls_number_parameters 231
_refine_ls_number_reflns 3099
_refine_ls_number_restraints 124
_refine_ls_restrained_S_all 1.080
_refine_ls_R_factor_all 0.0718
_refine_ls_R_factor_gt 0.0534
_refine_ls_shift/su_max 0.000
_refine_ls_shift/su_mean 0.000
_refine_ls_structure_factor_coef Fsqd
_refine_ls_weighting_details 'w=1/[\s^2^(Fo^2^)+(0.0234P)^2^+1.0293P] where P=(Fo^2^+2Fc^2^)/3'
_refine_ls_weighting_scheme calc
_refine_ls_wR_factor_gt 0.0990
_refine_ls_wR_factor_ref 0.1072
_reflns_Friedel_coverage 0.000
_reflns_number_gt 2453
_reflns_number_total 3099
_reflns_threshold_expression 'I > 2\s(I)'
_cod_data_source_file c9nj04858h2.cif
_cod_data_source_block ga214
_cod_database_code 7058903
_shelxl_version_number 2014-3
_shelx_space_group_comment
;
The symmetry employed for this shelxl refinement is uniquely defined
by the following loop, which should always be used as a source of
symmetry information in preference to the above space-group names.
They are only intended as comments.
;
_shelx_estimated_absorpt_t_max 0.931
_shelx_estimated_absorpt_t_min 0.690
_olex2_refinement_description
;
1. Fixed Uiso
 At 1.2 times of:
  All C(H) groups, All C(H,H) groups, All O(H) groups
 At 1.5 times of:
  All C(H,H,H) groups
2. Shared sites
{C14, C14A}
3. Restrained distances
 C15A-C14A \\sim C15-C14
 with sigma of 0.01
 C16-C15 \\sim C16A-C15A
 with sigma of 0.01
 C15A-C14A \\sim C17A-C14A
 with sigma of 0.01
4. Uiso/Uaniso restraints and constraints
C14A \\sim C14 \\sim C15 \\sim C17A \\sim C16 \\sim C15A \\sim C17 \\sim C16A:
within 2A with sigma of 0.01 and sigma for terminal atoms of 0.02
Uanis(C14A) = Uanis(C14)
5. Rigid body (RIGU) restrains
 C14A, C14, C15, C17A, C16, C15A, C17, C16A
 with sigma for 1-2 distances of 0.01 and sigma for 1-3 distances of 0.01
6. Others
 Sof(C14A)=Sof(C15A)=Sof(H15C)=Sof(H15D)=Sof(C16A)=Sof(H16D)=Sof(H16E)=
 Sof(H16F)=Sof(C17A)=Sof(H17D)=Sof(H17E)=Sof(H17F)=1-FVAR(1)
 Sof(C14)=Sof(C15)=Sof(H15A)=Sof(H15B)=Sof(C16)=Sof(H16A)=Sof(H16B)=Sof(H16C)=
 Sof(C17)=Sof(H17A)=Sof(H17B)=Sof(H17C)=FVAR(1)
7.a Riding coordinates:
 O4(H4)
7.b Secondary CH2 refined with riding coordinates:
 C1(H1A,H1B), C15(H15A,H15B), C15A(H15C,H15D)
7.c Aromatic/amide H refined with riding coordinates:
 C3(H3), C4(H4A), C5(H5), C6(H6), C7(H7), C9(H9), C10(H10), C11(H11), C12(H12),
  C13(H13)
7.d Idealised Me refined as rotating group:
 C16(H16A,H16B,H16C), C17(H17A,H17B,H17C), C16A(H16D,H16E,H16F), C17A(H17D,
 H17E,H17F)
;
_olex2_submission_special_instructions 'No special instructions were received'

loop_
_space_group_symop_operation_xyz
'x, y, z'
'-x, -y, -z'

loop_
_atom_site_label
_atom_site_type_symbol
_atom_site_fract_x
_atom_site_fract_y
_atom_site_fract_z
_atom_site_U_iso_or_equiv
_atom_site_adp_type
_atom_site_occupancy
_atom_site_site_symmetry_order
_atom_site_calc_flag
_atom_site_refinement_flags_posn
_atom_site_refinement_flags_adp
_atom_site_refinement_flags_occupancy
_atom_site_disorder_assembly
_atom_site_disorder_group
P1 P 0.79732(7) 0.23494(7) 0.53840(6) 0.01984(17) Uani 1 1 d . . . . .
O1 O 0.7265(2) 0.2818(2) 0.42453(15) 0.0251(4) Uani 1 1 d . . . . .
C1 C 1.0029(3) 0.0757(3) 0.5248(2) 0.0213(5) Uani 1 1 d . . . . .
H1A H 1.0839 0.1118 0.4723 0.026 Uiso 1 1 calc R . . . .
H1B H 1.0428 0.0501 0.6026 0.026 Uiso 1 1 calc R . . . .
C2 C 0.8167(3) 0.3988(3) 0.6075(2) 0.0214(5) Uani 1 1 d . . . . .
C3 C 0.9680(4) 0.4023(3) 0.6303(3) 0.0401(8) Uani 1 1 d . . . . .
H3 H 1.0698 0.3138 0.6101 0.048 Uiso 1 1 calc R . . . .
C4 C 0.9722(4) 0.5344(4) 0.6824(3) 0.0449(9) Uani 1 1 d . . . . .
H4A H 1.0765 0.5359 0.6982 0.054 Uiso 1 1 calc R . . . .
C5 C 0.8247(4) 0.6633(3) 0.7110(3) 0.0363(7) Uani 1 1 d . . . . .
H5 H 0.8271 0.7539 0.7466 0.044 Uiso 1 1 calc R . . . .
C6 C 0.6736(4) 0.6605(3) 0.6879(3) 0.0342(7) Uani 1 1 d . . . . .
H6 H 0.5721 0.7495 0.7076 0.041 Uiso 1 1 calc R . . . .
C7 C 0.6686(3) 0.5291(3) 0.6363(2) 0.0280(6) Uani 1 1 d . . . . .
H7 H 0.5642 0.5280 0.6205 0.034 Uiso 1 1 calc R . . . .
C8 C 0.6621(3) 0.1654(3) 0.6429(2) 0.0206(5) Uani 1 1 d . . . . .
C9 C 0.6952(3) 0.1270(3) 0.7582(2) 0.0266(6) Uani 1 1 d . . . . .
H9 H 0.7921 0.1350 0.7825 0.032 Uiso 1 1 calc R . . . .
C10 C 0.5871(4) 0.0771(3) 0.8372(2) 0.0308(6) Uani 1 1 d . . . . .
H10 H 0.6090 0.0524 0.9160 0.037 Uiso 1 1 calc R . . . .
C11 C 0.4466(3) 0.0631(3) 0.8016(2) 0.0300(6) Uani 1 1 d . . . . .
H11 H 0.3726 0.0286 0.8559 0.036 Uiso 1 1 calc R . . . .
C12 C 0.4145(3) 0.0995(3) 0.6873(2) 0.0291(6) Uani 1 1 d . . . . .
H12 H 0.3187 0.0891 0.6630 0.035 Uiso 1 1 calc R . . . .
C13 C 0.5211(3) 0.1513(3) 0.6076(2) 0.0263(6) Uani 1 1 d . . . . .
H13 H 0.4978 0.1771 0.5292 0.032 Uiso 1 1 calc R . . . .
O2 O 0.9118(2) 0.0580(2) 0.00183(17) 0.0311(5) Uani 1 1 d . . . . .
O3 O 0.9431(2) 0.1622(2) 0.17189(15) 0.0264(4) Uani 1 1 d . . . . .
O4 O 0.8162(2) 0.1062(2) 0.23679(17) 0.0341(5) Uani 1 1 d . . . . .
H4 H 0.7842 0.1719 0.2926 0.041 Uiso 1 1 d R . . . .
C14 C 0.9046(3) 0.1979(3) 0.0558(2) 0.0277(6) Uani 0.855(6) 1 d D U P A 1
C15 C 0.7265(5) 0.3166(7) 0.0432(5) 0.0337(14) Uani 0.855(6) 1 d D U P A 1
H15A H 0.7188 0.3468 -0.0406 0.040 Uiso 0.855(6) 1 calc R . P A 1
H15B H 0.6455 0.2635 0.0693 0.040 Uiso 0.855(6) 1 calc R . P A 1
C16 C 0.6764(4) 0.4666(4) 0.1126(3) 0.0372(10) Uani 0.855(6) 1 d D U P A 1
H16A H 0.7485 0.5260 0.0818 0.056 Uiso 0.855(6) 1 calc GR . P A 1
H16B H 0.6897 0.4376 0.1950 0.056 Uiso 0.855(6) 1 calc GR . P A 1
H16C H 0.5584 0.5337 0.1060 0.056 Uiso 0.855(6) 1 calc GR . P A 1
C17 C 1.0382(14) 0.2596(18) -0.0047(5) 0.0406(14) Uani 0.855(6) 1 d . U P A 1
H17A H 1.1495 0.1874 0.0136 0.061 Uiso 0.855(6) 1 calc GR . P A 1
H17B H 1.0145 0.3670 0.0229 0.061 Uiso 0.855(6) 1 calc GR . P A 1
H17C H 1.0364 0.2640 -0.0896 0.061 Uiso 0.855(6) 1 calc GR . P A 1
C14A C 0.9046(3) 0.1979(3) 0.0558(2) 0.0277(6) Uani 0.145(6) 1 d D U P A 2
C15A C 1.042(8) 0.265(10) 0.014(3) 0.030(4) Uani 0.145(6) 1 d D U P A 2
H15C H 1.0250 0.3623 0.0567 0.036 Uiso 0.145(6) 1 calc R . P A 2
H15D H 1.1563 0.1841 0.0220 0.036 Uiso 0.145(6) 1 calc R . P A 2
C16A C 1.013(2) 0.301(2) -0.1121(18) 0.034(5) Uani 0.145(6) 1 d D U P A 2
H16D H 1.0903 0.3512 -0.1512 0.051 Uiso 0.145(6) 1 calc GR . P A 2
H16E H 0.8965 0.3740 -0.1159 0.051 Uiso 0.145(6) 1 calc GR . P A 2
H16F H 1.0340 0.2013 -0.1513 0.051 Uiso 0.145(6) 1 calc GR . P A 2
C17A C 0.7140(16) 0.291(5) 0.070(4) 0.034(6) Uani 0.145(6) 1 d D U P A 2
H17D H 0.6743 0.3102 -0.0070 0.051 Uiso 0.145(6) 1 calc GR . P A 2
H17E H 0.6885 0.3944 0.1060 0.051 Uiso 0.145(6) 1 calc GR . P A 2
H17F H 0.6572 0.2298 0.1200 0.051 Uiso 0.145(6) 1 calc GR . P A 2

loop_
_atom_site_aniso_label
_atom_site_aniso_U_11
_atom_site_aniso_U_22
_atom_site_aniso_U_33
_atom_site_aniso_U_23
_atom_site_aniso_U_13
_atom_site_aniso_U_12
P1 0.0132(3) 0.0186(3) 0.0270(4) -0.0102(3) -0.0006(2) -0.0039(2)
O1 0.0200(9) 0.0272(10) 0.0277(10) -0.0080(8) -0.0017(7) -0.0074(7)
C1 0.0138(12) 0.0186(13) 0.0312(14) -0.0114(11) 0.0004(10) -0.0050(9)
C2 0.0206(13) 0.0196(13) 0.0246(14) -0.0083(10) -0.0004(10) -0.0078(10)
C3 0.0228(15) 0.0320(16) 0.065(2) -0.0232(15) -0.0091(13) -0.0046(12)
C4 0.0310(17) 0.0435(18) 0.069(2) -0.0219(17) -0.0120(15) -0.0182(14)
C5 0.0476(19) 0.0261(15) 0.0416(18) -0.0122(13) -0.0068(14) -0.0183(13)
C6 0.0347(16) 0.0218(14) 0.0422(18) -0.0115(12) -0.0042(13) -0.0044(11)
C7 0.0204(13) 0.0250(14) 0.0384(16) -0.0086(12) -0.0059(11) -0.0058(10)
C8 0.0160(12) 0.0144(12) 0.0294(14) -0.0098(10) 0.0007(10) -0.0030(9)
C9 0.0250(14) 0.0229(14) 0.0322(16) -0.0090(11) -0.0062(11) -0.0068(10)
C10 0.0387(16) 0.0286(15) 0.0252(15) -0.0081(12) -0.0026(12) -0.0118(12)
C11 0.0292(15) 0.0190(13) 0.0372(17) -0.0060(12) 0.0088(12) -0.0076(11)
C12 0.0188(13) 0.0280(14) 0.0411(17) -0.0020(12) -0.0056(11) -0.0086(11)
C13 0.0210(13) 0.0268(14) 0.0317(15) -0.0019(11) -0.0076(11) -0.0078(10)
O2 0.0287(11) 0.0243(10) 0.0359(11) -0.0122(8) -0.0128(8) 0.0003(8)
O3 0.0265(10) 0.0285(10) 0.0272(10) -0.0077(8) -0.0024(7) -0.0126(8)
O4 0.0418(12) 0.0380(11) 0.0303(11) -0.0108(9) 0.0033(9) -0.0246(9)
C14 0.0348(15) 0.0202(13) 0.0270(14) -0.0045(11) -0.0068(11) -0.0072(10)
C15 0.036(2) 0.025(3) 0.036(3) -0.004(2) -0.0132(16) -0.0032(16)
C16 0.0327(19) 0.0246(18) 0.049(2) -0.0099(16) -0.0059(15) -0.0024(14)
C17 0.045(2) 0.034(3) 0.040(3) 0.000(4) 0.003(3) -0.0141(18)
C14A 0.0348(15) 0.0202(13) 0.0270(14) -0.0045(11) -0.0068(11) -0.0072(10)
C15A 0.039(6) 0.020(6) 0.029(6) -0.003(6) -0.007(5) -0.008(5)
C16A 0.031(9) 0.025(9) 0.039(9) 0.002(7) 0.004(7) -0.006(7)
C17A 0.040(8) 0.020(9) 0.035(10) 0.008(8) -0.011(7) -0.002(7)

loop_
_atom_type_symbol
_atom_type_description
_atom_type_scat_dispersion_real
_atom_type_scat_dispersion_imag
_atom_type_scat_source
C C 0.0181 0.0091 'International Tables Vol C Tables 4.2.6.8 and 6.1.1.4'
H H 0.0000 0.0000 'International Tables Vol C Tables 4.2.6.8 and 6.1.1.4'
O O 0.0492 0.0322 'International Tables Vol C Tables 4.2.6.8 and 6.1.1.4'
P P 0.2955 0.4335 'International Tables Vol C Tables 4.2.6.8 and 6.1.1.4'

loop_
_geom_angle_atom_site_label_1
_geom_angle_atom_site_label_2
_geom_angle_atom_site_label_3
_geom_angle
_geom_angle_site_symmetry_1
_geom_angle_site_symmetry_3
O1 P1 C1 113.18(11) . .
O1 P1 C2 113.23(11) . .
O1 P1 C8 110.95(11) . .
C2 P1 C1 106.97(11) . .
C8 P1 C1 106.58(12) . .
C8 P1 C2 105.41(11) . .
P1 C1 H1A 109.4 . .
P1 C1 H1B 109.4 . .
C1 C1 P1 111.2(2) 2_756 .
C1 C1 H1A 109.4 2_756 .
C1 C1 H1B 109.4 2_756 .
H1A C1 H1B 108.0 . .
C3 C2 P1 124.06(19) . .
C3 C2 C7 119.5(2) . .
C7 C2 P1 116.42(19) . .
C2 C3 H3 119.8 . .
C2 C3 C4 120.4(3) . .
C4 C3 H3 119.8 . .
C3 C4 H4A 120.1 . .
C5 C4 C3 119.9(3) . .
C5 C4 H4A 120.1 . .
C4 C5 H5 120.1 . .
C4 C5 C6 119.9(2) . .
C6 C5 H5 120.1 . .
C5 C6 H6 119.7 . .
C5 C6 C7 120.5(3) . .
C7 C6 H6 119.7 . .
C2 C7 H7 120.1 . .
C6 C7 C2 119.8(2) . .
C6 C7 H7 120.1 . .
C9 C8 P1 121.35(19) . .
C13 C8 P1 119.1(2) . .
C13 C8 C9 119.6(2) . .
C8 C9 H9 120.0 . .
C10 C9 C8 120.1(2) . .
C10 C9 H9 120.0 . .
C9 C10 H10 119.9 . .
C9 C10 C11 120.1(3) . .
C11 C10 H10 119.9 . .
C10 C11 H11 120.0 . .
C12 C11 C10 119.9(3) . .
C12 C11 H11 120.0 . .
C11 C12 H12 119.8 . .
C11 C12 C13 120.4(3) . .
C13 C12 H12 119.8 . .
C8 C13 H13 120.1 . .
C12 C13 C8 119.9(3) . .
C12 C13 H13 120.1 . .
C14 O2 O2 106.6(2) . 2_755
C14 O3 O4 107.64(18) . .
O3 O4 H4 97.8 . .
O2 C14 C15 103.2(3) . .
O2 C14 C17 111.7(5) . .
O3 C14 O2 110.4(2) . .
O3 C14 C15 115.5(3) . .
O3 C14 C17 104.5(3) . .
C17 C14 C15 111.7(6) . .
C14 C15 H15A 108.9 . .
C14 C15 H15B 108.9 . .
H15A C15 H15B 107.7 . .
C16 C15 C14 113.4(4) . .
C16 C15 H15A 108.9 . .
C16 C15 H15B 108.9 . .
C15 C16 H16A 109.5 . .
C15 C16 H16B 109.5 . .
C15 C16 H16C 109.5 . .
H16A C16 H16B 109.5 . .
H16A C16 H16C 109.5 . .
H16B C16 H16C 109.5 . .
C14 C17 H17A 109.5 . .
C14 C17 H17B 109.5 . .
C14 C17 H17C 109.5 . .
H17A C17 H17B 109.5 . .
H17A C17 H17C 109.5 . .
H17B C17 H17C 109.5 . .
H15C C15A H15D 109.6 . .
C16A C15A H15C 111.9 . .
C16A C15A H15D 111.9 . .
C15A C16A H16D 109.5 . .
C15A C16A H16E 109.5 . .
C15A C16A H16F 109.5 . .
H16D C16A H16E 109.5 . .
H16D C16A H16F 109.5 . .
H16E C16A H16F 109.5 . .
H17D C17A H17E 109.5 . .
H17D C17A H17F 109.5 . .
H17E C17A H17F 109.5 . .

loop_
_geom_bond_atom_site_label_1
_geom_bond_atom_site_label_2
_geom_bond_distance
_geom_bond_site_symmetry_2
P1 O1 1.4967(18) .
P1 C1 1.808(2) .
P1 C2 1.803(2) .
P1 C8 1.800(3) .
C1 C1 1.540(4) 2_756
C1 H1A 0.9900 .
C1 H1B 0.9900 .
C2 C3 1.382(4) .
C2 C7 1.388(3) .
C3 H3 0.9500 .
C3 C4 1.388(4) .
C4 H4A 0.9500 .
C4 C5 1.379(4) .
C5 H5 0.9500 .
C5 C6 1.379(4) .
C6 H6 0.9500 .
C6 C7 1.383(4) .
C7 H7 0.9500 .
C8 C9 1.394(4) .
C8 C13 1.391(3) .
C9 H9 0.9500 .
C9 C10 1.383(4) .
C10 H10 0.9500 .
C10 C11 1.388(4) .
C11 H11 0.9500 .
C11 C12 1.379(4) .
C12 H12 0.9500 .
C12 C13 1.387(4) .
C13 H13 0.9500 .
O2 O2 1.484(3) 2_755
O2 C14 1.425(3) .
O3 O4 1.462(2) .
O3 C14 1.413(3) .
O4 H4 0.8501 .
C14 C15 1.528(4) .
C14 C17 1.522(5) .
C15 H15A 0.9900 .
C15 H15B 0.9900 .
C15 C16 1.509(8) .
C16 H16A 0.9800 .
C16 H16B 0.9800 .
C16 H16C 0.9800 .
C17 H17A 0.9800 .
C17 H17B 0.9800 .
C17 H17C 0.9800 .
C15A H15C 0.9900 .
C15A H15D 0.9900 .
C15A C16A 1.510(13) .
C16A H16D 0.9800 .
C16A H16E 0.9800 .
C16A H16F 0.9800 .
C17A H17D 0.9800 .
C17A H17E 0.9800 .
C17A H17F 0.9800 .

loop_
_geom_torsion_atom_site_label_1
_geom_torsion_atom_site_label_2
_geom_torsion_atom_site_label_3
_geom_torsion_atom_site_label_4
_geom_torsion
_geom_torsion_site_symmetry_1
_geom_torsion_site_symmetry_4
P1 C2 C3 C4 179.0(3) . .
P1 C2 C7 C6 -179.0(2) . .
P1 C8 C9 C10 178.62(19) . .
P1 C8 C13 C12 -179.32(19) . .
O1 P1 C1 C1 -59.0(3) . 2_756
O1 P1 C2 C3 -118.2(3) . .
O1 P1 C2 C7 60.4(2) . .
O1 P1 C8 C9 -174.93(18) . .
O1 P1 C8 C13 4.5(2) . .
C1 P1 C2 C3 7.2(3) . .
C1 P1 C2 C7 -174.3(2) . .
C1 P1 C8 C9 61.4(2) . .
C1 P1 C8 C13 -119.11(19) . .
C2 P1 C1 C1 175.6(2) . 2_756
C2 P1 C8 C9 -52.0(2) . .
C2 P1 C8 C13 127.44(19) . .
C2 C3 C4 C5 -0.4(5) . .
C3 C2 C7 C6 -0.4(4) . .
C3 C4 C5 C6 0.1(5) . .
C4 C5 C6 C7 0.1(5) . .
C5 C6 C7 C2 0.1(5) . .
C7 C2 C3 C4 0.6(5) . .
C8 P1 C1 C1 63.2(3) . 2_756
C8 P1 C2 C3 120.4(3) . .
C8 P1 C2 C7 -61.1(2) . .
C8 C9 C10 C11 0.9(4) . .
C9 C8 C13 C12 0.1(4) . .
C9 C10 C11 C12 -0.2(4) . .
C10 C11 C12 C13 -0.5(4) . .
C11 C12 C13 C8 0.5(4) . .
C13 C8 C9 C10 -0.8(4) . .
O2 O2 C14 O3 -62.3(3) 2_755 .
O2 O2 C14 C15 173.7(3) 2_755 .
O2 O2 C14 C17 53.5(5) 2_755 .
O2 C14 C15 C16 169.9(3) . .
O3 C14 C15 C16 49.4(5) . .
O4 O3 C14 O2 -61.3(2) . .
O4 O3 C14 C15 55.2(4) . .
O4 O3 C14 C17 178.4(6) . .
C17 C14 C15 C16 -69.9(6) . .
